data_4342437
loop_
_publ_author_name
'Nordheider, Andreas'
'Hupf, Emanuel'
'Chalmers, Brian A.'
'Knight, Fergus R.'
'B\"uhl, Michael'
'Mebs, Stefan'
'Ch\;eci\'nska, Lilianna'
'Lork, Enno'
'Camacho, Paula Sanz'
'Ashbrook, Sharon E.'
'Athukorala Arachchige, Kasun S.'
'Cordes, David B.'
'Slawin, Alexandra M. Z.'
'Beckmann, Jens'
'Woollins, J. Derek'

_publ_section_title
;
 Peri-Substituted Phosphorus-Tellurium Systems-An Experimental and
 Theoretical Investigation of the P&#x00B7;&#x00B7;&#x00B7;Te
 through-Space Interaction.
;
_journal_issue 5
_journal_name_full 'Inorganic chemistry'
_journal_page_first 2435
_journal_paper_doi 10.1021/ic503056z
_journal_volume 54
_journal_year 2015
_chemical_formula_sum 'C33.5 H30 Cl P S Te'
_chemical_formula_weight 658.66
_chemical_name_systematic
; 
 ? 
;
_space_group_IT_number 2
_symmetry_cell_setting triclinic
_symmetry_space_group_name_Hall '-P 1'
_symmetry_space_group_name_H-M 'P -1'
_atom_sites_solution_hydrogens geom
_atom_sites_solution_primary direct
_atom_sites_solution_secondary difmap
_audit_creation_method SHELXL-97
_cell_angle_alpha 74.64(2)
_cell_angle_beta 85.15(2)
_cell_angle_gamma 71.93(2)
_cell_formula_units_Z 2
_cell_length_a 8.514(2)
_cell_length_b 12.441(4)
_cell_length_c 15.166(5)
_cell_measurement_reflns_used 35
_cell_measurement_temperature 173
_cell_measurement_theta_max 24.956
_cell_measurement_theta_min 6.976
_cell_volume 1472.6(8)
_computing_cell_refinement 'Siemens XSCANS'
_computing_data_collection 'Siemens XSCANS'
_computing_data_reduction 'Siemens XSCANS'
_computing_molecular_graphics Diamond
_computing_publication_material WinGX
_computing_structure_refinement 'ShelXL (Sheldrick, 2008)'
_computing_structure_solution 'ShelXS (Sheldrick, 2008)'
_diffrn_ambient_temperature 173
_diffrn_measured_fraction_theta_full 0.991
_diffrn_measured_fraction_theta_max 0.991
_diffrn_measurement_device_type 'Siemens P4'
_diffrn_measurement_method '2\q/\w scans'
_diffrn_radiation_monochromator graphite
_diffrn_radiation_source 'fine-focus sealed tube'
_diffrn_radiation_type MoK\a
_diffrn_radiation_wavelength 0.71073
_diffrn_reflns_av_R_equivalents 0.0000
_diffrn_reflns_av_sigmaI/netI 0.0440
_diffrn_reflns_limit_h_max 10
_diffrn_reflns_limit_h_min -10
_diffrn_reflns_limit_k_max 15
_diffrn_reflns_limit_k_min -15
_diffrn_reflns_limit_l_max 19
_diffrn_reflns_limit_l_min 0
_diffrn_reflns_number 6688
_diffrn_reflns_theta_full 27.51
_diffrn_reflns_theta_max 27.51
_diffrn_reflns_theta_min 2.52
_diffrn_standards_interval_count 3
_diffrn_standards_interval_time 197
_exptl_absorpt_coefficient_mu 1.247
_exptl_absorpt_correction_T_max 1.0000
_exptl_absorpt_correction_T_min 0.7490
_exptl_absorpt_correction_type refdelf
_exptl_absorpt_process_details 'Walker, N. & Stuart, D (1983) Acta. Cryst. A39, 158-166'
_exptl_crystal_colour yellow
_exptl_crystal_density_diffrn 1.485
_exptl_crystal_density_method 'not measured'
_exptl_crystal_description plate
_exptl_crystal_F_000 662
_exptl_crystal_size_max 0.9
_exptl_crystal_size_mid 0.7
_exptl_crystal_size_min 0.2
_refine_diff_density_max 0.796
_refine_diff_density_min -0.713
_refine_diff_density_rms 0.095
_refine_ls_extinction_method none
_refine_ls_goodness_of_fit_ref 1.031
_refine_ls_hydrogen_treatment constr
_refine_ls_matrix_type full
_refine_ls_number_parameters 355
_refine_ls_number_reflns 6688
_refine_ls_number_restraints 0
_refine_ls_restrained_S_all 1.031
_refine_ls_R_factor_all 0.0457
_refine_ls_R_factor_gt 0.0394
_refine_ls_shift/su_max 0.002
_refine_ls_shift/su_mean 0.000
_refine_ls_structure_factor_coef Fsqd
_refine_ls_weighting_details 'calc w=1/[\s^2^(Fo^2^)+(0.0561P)^2^+1.7264P] where P=(Fo^2^+2Fc^2^)/3'
_refine_ls_weighting_scheme calc
_refine_ls_wR_factor_gt 0.1048
_refine_ls_wR_factor_ref 0.1084
_reflns_number_gt 5930
_reflns_number_total 6688
_reflns_threshold_expression >2sigma(I)
_cod_data_source_file ic503056z_si_001.cif
_cod_data_source_block 6b
_cod_depositor_comments 'Adding full bibliography for 4342430--4342441.cif.'
_cod_original_sg_symbol_H-M P-1
_cod_original_formula_sum 'C33.50 H30 Cl P S Te'
_cod_database_code 4342437

loop_
_symmetry_equiv_pos_as_xyz
'x, y, z'
'-x, -y, -z'

loop_
_atom_site_label
_atom_site_type_symbol
_atom_site_fract_x
_atom_site_fract_y
_atom_site_fract_z
_atom_site_U_iso_or_equiv
_atom_site_adp_type
_atom_site_occupancy
_atom_site_symmetry_multiplicity
_atom_site_calc_flag
_atom_site_refinement_flags
_atom_site_disorder_assembly
_atom_site_disorder_group
C1 C 0.8140(4) 0.3641(3) 1.0973(2) 0.0335(7) Uani 1 1 d . . .
H1A H 0.9047 0.3440 1.1391 0.040 Uiso 1 1 calc R . .
H1B H 0.7805 0.2950 1.1019 0.040 Uiso 1 1 calc R . .
C2 C 0.6672(4) 0.4641(3) 1.1188(2) 0.0335(7) Uani 1 1 d . . .
H2A H 0.5694 0.4387 1.1351 0.040 Uiso 1 1 calc R . .
H2B H 0.6941 0.4905 1.1687 0.040 Uiso 1 1 calc R . .
C3 C 1.043(4) 0.904(2) 1.0842(14) 0.237(18) Uani 0.50 1 d P . .
H3A H 1.1317 0.8936 1.1247 0.284 Uiso 0.50 1 calc PR A 1
H3B H 0.9803 0.8491 1.1063 0.284 Uiso 0.50 1 calc PR A 1
C10 C 0.8908(4) 0.5389(3) 0.8168(2) 0.0277(6) Uani 1 1 d . . .
C11 C 0.9965(4) 0.4293(3) 0.8543(2) 0.0333(7) Uani 1 1 d . . .
H11 H 1.0796 0.3960 0.8171 0.040 Uiso 1 1 calc R . .
C12 C 0.9875(4) 0.3643(3) 0.9453(2) 0.0346(7) Uani 1 1 d . . .
H12 H 1.0630 0.2911 0.9673 0.042 Uiso 1 1 calc R . .
C13 C 0.8638(4) 0.4122(3) 1.0003(2) 0.0294(6) Uani 1 1 d . . .
C14 C 0.7587(4) 0.5261(3) 0.9647(2) 0.0249(6) Uani 1 1 d . . .
C15 C 0.6403(4) 0.5600(3) 1.0312(2) 0.0287(6) Uani 1 1 d . . .
C16 C 0.5241(4) 0.6665(3) 1.0099(2) 0.0329(7) Uani 1 1 d . . .
H16 H 0.4406 0.6891 1.0509 0.040 Uiso 1 1 calc R . .
C17 C 0.5355(4) 0.7413(3) 0.9231(2) 0.0327(7) Uani 1 1 d . . .
H17 H 0.4597 0.8156 0.9095 0.039 Uiso 1 1 calc R . .
C18 C 0.6510(4) 0.7123(3) 0.8567(2) 0.0269(6) Uani 1 1 d . . .
C19 C 0.7671(4) 0.5961(3) 0.8749(2) 0.0248(6) Uani 1 1 d . . .
C20 C 0.5445(5) 0.9637(3) 0.7914(3) 0.0416(8) Uani 1 1 d . . .
C21 C 0.6267(7) 0.9970(5) 0.8497(5) 0.088(2) Uani 1 1 d . . .
H21 H 0.7345 0.9533 0.8676 0.105 Uiso 1 1 calc R . .
C22 C 0.5482(8) 1.0961(5) 0.8817(6) 0.104(3) Uani 1 1 d . . .
H22 H 0.5997 1.1136 0.9255 0.125 Uiso 1 1 calc R . .
C23 C 0.3984(7) 1.1665(4) 0.8497(4) 0.0682(14) Uani 1 1 d . . .
H23 H 0.3504 1.2353 0.8680 0.082 Uiso 1 1 calc R . .
C24 C 0.3184(7) 1.1374(4) 0.7913(3) 0.0697(16) Uani 1 1 d . . .
H24 H 0.2143 1.1854 0.7701 0.084 Uiso 1 1 calc R . .
C25 C 0.3916(6) 1.0342(4) 0.7621(3) 0.0582(12) Uani 1 1 d . . .
H25 H 0.3344 1.0142 0.7224 0.070 Uiso 1 1 calc R . .
C30 C 0.5215(4) 0.8206(3) 0.6717(2) 0.0315(6) Uani 1 1 d . . .
C31 C 0.5491(5) 0.8606(3) 0.5790(2) 0.0399(8) Uani 1 1 d . . .
H31 H 0.6304 0.8974 0.5598 0.048 Uiso 1 1 calc R . .
C32 C 0.4556(5) 0.8460(4) 0.5150(3) 0.0499(10) Uani 1 1 d . . .
H32 H 0.4735 0.8736 0.4529 0.060 Uiso 1 1 calc R . .
C33 C 0.3357(5) 0.7902(4) 0.5435(3) 0.0534(11) Uani 1 1 d . . .
H33 H 0.2763 0.7773 0.5006 0.064 Uiso 1 1 calc R . .
C34 C 0.3046(6) 0.7540(4) 0.6354(3) 0.0551(11) Uani 1 1 d . . .
H34 H 0.2215 0.7189 0.6545 0.066 Uiso 1 1 calc R . .
C35 C 0.3966(5) 0.7696(4) 0.6995(3) 0.0430(8) Uani 1 1 d . . .
H35 H 0.3743 0.7458 0.7615 0.052 Uiso 1 1 calc R . .
C40 C 0.9570(4) 0.4256(3) 0.6490(2) 0.0306(6) Uani 1 1 d . . .
C41 C 0.8408(4) 0.3645(3) 0.6734(2) 0.0360(7) Uani 1 1 d . . .
C42 C 0.8728(5) 0.2572(3) 0.6524(3) 0.0411(8) Uani 1 1 d . . .
H42 H 0.7978 0.2148 0.6710 0.049 Uiso 1 1 calc R . .
C43 C 1.0131(5) 0.2116(3) 0.6046(3) 0.0406(8) Uani 1 1 d . . .
C44 C 1.1252(4) 0.2756(3) 0.5788(2) 0.0395(8) Uani 1 1 d . . .
H44 H 1.2187 0.2470 0.5457 0.047 Uiso 1 1 calc R . .
C45 C 1.1016(4) 0.3811(3) 0.6012(2) 0.0351(7) Uani 1 1 d . . .
C46 C 0.6804(5) 0.4112(4) 0.7220(3) 0.0507(10) Uani 1 1 d . . .
H46A H 0.7034 0.4054 0.7842 0.076 Uiso 1 1 calc R . .
H46B H 0.6075 0.3661 0.7209 0.076 Uiso 1 1 calc R . .
H46C H 0.6289 0.4915 0.6915 0.076 Uiso 1 1 calc R . .
C47 C 1.0471(6) 0.0962(4) 0.5804(3) 0.0546(11) Uani 1 1 d . . .
H47A H 1.0324 0.1099 0.5159 0.082 Uiso 1 1 calc R . .
H47B H 0.9720 0.0558 0.6133 0.082 Uiso 1 1 calc R . .
H47C H 1.1586 0.0494 0.5967 0.082 Uiso 1 1 calc R . .
C48 C 1.2344(5) 0.4410(4) 0.5743(3) 0.0473(9) Uani 1 1 d . . .
H48A H 1.3210 0.3960 0.5422 0.071 Uiso 1 1 calc R . .
H48B H 1.2786 0.4473 0.6282 0.071 Uiso 1 1 calc R . .
H48C H 1.1878 0.5176 0.5354 0.071 Uiso 1 1 calc R . .
P1 P 0.65136(11) 0.83120(7) 0.75602(6) 0.03043(18) Uani 1 1 d . . .
S1 S 0.86982(13) 0.84183(9) 0.71273(7) 0.0457(2) Uani 1 1 d . . .
Te1 Te 0.91403(3) 0.596057(18) 0.671724(14) 0.03139(8) Uani 1 1 d . . .
Cl1 Cl 0.9155(7) 1.0657(6) 1.0280(4) 0.1327(19) Uani 0.50 1 d P . 1
Cl1' Cl 0.9332(7) 1.0521(6) 1.1092(8) 0.195(4) Uani 0.50 1 d P . -1

loop_
_atom_site_aniso_label
_atom_site_aniso_U_11
_atom_site_aniso_U_22
_atom_site_aniso_U_33
_atom_site_aniso_U_23
_atom_site_aniso_U_13
_atom_site_aniso_U_12
C1 0.0339(17) 0.0321(16) 0.0333(16) -0.0032(13) -0.0062(13) -0.0105(13)
C2 0.0359(17) 0.0369(17) 0.0286(15) -0.0060(13) -0.0015(13) -0.0138(14)
C3 0.50(5) 0.20(2) 0.139(17) -0.120(17) 0.16(2) -0.27(3)
C10 0.0271(15) 0.0290(15) 0.0298(15) -0.0106(12) -0.0020(11) -0.0091(12)
C11 0.0291(16) 0.0339(17) 0.0360(17) -0.0121(13) 0.0007(13) -0.0053(13)
C12 0.0310(16) 0.0260(15) 0.0422(18) -0.0051(13) -0.0072(13) -0.0030(12)
C13 0.0277(15) 0.0301(16) 0.0321(15) -0.0085(12) -0.0065(12) -0.0086(12)
C14 0.0234(13) 0.0269(14) 0.0280(14) -0.0084(11) -0.0057(11) -0.0097(11)
C15 0.0280(15) 0.0335(16) 0.0300(15) -0.0120(12) -0.0022(12) -0.0128(12)
C16 0.0342(17) 0.0346(17) 0.0322(16) -0.0138(13) 0.0007(13) -0.0091(13)
C17 0.0326(16) 0.0295(16) 0.0359(17) -0.0139(13) -0.0032(13) -0.0036(13)
C18 0.0293(15) 0.0255(14) 0.0284(14) -0.0100(11) -0.0053(11) -0.0077(12)
C19 0.0232(13) 0.0261(14) 0.0285(14) -0.0101(11) -0.0036(11) -0.0085(11)
C20 0.053(2) 0.0273(17) 0.044(2) -0.0107(14) -0.0086(16) -0.0070(15)
C21 0.072(3) 0.062(3) 0.140(6) -0.063(4) -0.050(4) 0.010(3)
C22 0.097(5) 0.070(4) 0.160(7) -0.078(4) -0.063(5) 0.013(3)
C23 0.079(3) 0.040(2) 0.079(3) -0.026(2) -0.019(3) 0.007(2)
C24 0.079(3) 0.052(3) 0.060(3) -0.026(2) -0.027(3) 0.022(2)
C25 0.066(3) 0.053(2) 0.052(2) -0.028(2) -0.022(2) 0.006(2)
C30 0.0302(16) 0.0307(16) 0.0315(15) -0.0101(12) -0.0047(12) -0.0030(12)
C31 0.0370(18) 0.044(2) 0.0337(17) -0.0084(15) -0.0031(14) -0.0051(15)
C32 0.043(2) 0.068(3) 0.0317(18) -0.0179(18) -0.0063(15) 0.0007(19)
C33 0.040(2) 0.065(3) 0.056(2) -0.028(2) -0.0192(18) -0.0008(19)
C34 0.046(2) 0.064(3) 0.062(3) -0.013(2) -0.016(2) -0.024(2)
C35 0.0404(19) 0.051(2) 0.0381(19) -0.0051(16) -0.0072(15) -0.0181(17)
C40 0.0319(16) 0.0320(16) 0.0287(15) -0.0123(12) 0.0002(12) -0.0067(13)
C41 0.0356(17) 0.0429(19) 0.0336(16) -0.0167(14) 0.0025(13) -0.0122(14)
C42 0.043(2) 0.041(2) 0.044(2) -0.0154(16) -0.0067(15) -0.0144(16)
C43 0.044(2) 0.0411(19) 0.0383(18) -0.0179(15) -0.0102(15) -0.0052(15)
C44 0.0352(18) 0.043(2) 0.0344(17) -0.0170(15) 0.0006(14) 0.0017(15)
C45 0.0321(17) 0.0383(18) 0.0322(16) -0.0105(14) -0.0029(13) -0.0047(14)
C46 0.041(2) 0.063(3) 0.063(3) -0.033(2) 0.0180(18) -0.0273(19)
C47 0.057(3) 0.044(2) 0.065(3) -0.029(2) -0.014(2) -0.0026(19)
C48 0.038(2) 0.057(2) 0.048(2) -0.0199(18) 0.0119(16) -0.0122(17)
P1 0.0366(4) 0.0240(4) 0.0311(4) -0.0077(3) -0.0056(3) -0.0075(3)
S1 0.0461(5) 0.0405(5) 0.0536(6) -0.0085(4) -0.0036(4) -0.0193(4)
Te1 0.03216(12) 0.03064(12) 0.03113(12) -0.00901(8) 0.00271(8) -0.00876(8)
Cl1 0.114(4) 0.162(5) 0.144(4) -0.072(4) 0.009(3) -0.047(3)
Cl1' 0.114(4) 0.148(5) 0.396(12) -0.182(8) 0.075(6) -0.066(4)

loop_
_atom_type_symbol
_atom_type_description
_atom_type_scat_dispersion_real
_atom_type_scat_dispersion_imag
_atom_type_scat_source
C C 0.0033 0.0016 'International Tables Vol C Tables 4.2.6.8 and 6.1.1.4'
H H 0.0000 0.0000 'International Tables Vol C Tables 4.2.6.8 and 6.1.1.4'
P P 0.1023 0.0942 'International Tables Vol C Tables 4.2.6.8 and 6.1.1.4'
S S 0.1246 0.1234 'International Tables Vol C Tables 4.2.6.8 and 6.1.1.4'
Te Te -0.5308 1.6751 'International Tables Vol C Tables 4.2.6.8 and 6.1.1.4'
Cl Cl 0.1484 0.1585 'International Tables Vol C Tables 4.2.6.8 and 6.1.1.4'

loop_
_geom_angle_atom_site_label_1
_geom_angle_atom_site_label_2
_geom_angle_atom_site_label_3
_geom_angle
_geom_angle_site_symmetry_1
_geom_angle_site_symmetry_3
C13 C1 C2 104.8(3) . .
C15 C2 C1 104.5(3) . .
Cl1 C3 Cl1' 105.3(14) 2_777 .
Cl1 C3 Cl1 71.3(11) 2_777 .
Cl1' C3 Cl1 36.6(6) . .
C11 C10 C19 118.9(3) . .
C11 C10 Te1 113.7(2) . .
C19 C10 Te1 127.1(2) . .
C10 C11 C12 124.6(3) . .
C13 C12 C11 118.0(3) . .
C12 C13 C14 118.4(3) . .
C12 C13 C1 131.3(3) . .
C14 C13 C1 110.2(3) . .
C13 C14 C15 110.0(3) . .
C13 C14 C19 125.4(3) . .
C15 C14 C19 124.6(3) . .
C16 C15 C14 119.5(3) . .
C16 C15 C2 130.1(3) . .
C14 C15 C2 110.4(3) . .
C15 C16 C17 117.4(3) . .
C18 C17 C16 124.8(3) . .
C17 C18 C19 118.8(3) . .
C17 C18 P1 115.4(2) . .
C19 C18 P1 125.7(2) . .
C14 C19 C18 114.7(3) . .
C14 C19 C10 114.4(3) . .
C18 C19 C10 130.9(3) . .
C25 C20 C21 118.0(4) . .
C25 C20 P1 124.2(3) . .
C21 C20 P1 117.7(3) . .
C20 C21 C22 120.2(5) . .
C23 C22 C21 120.5(5) . .
C24 C23 C22 120.0(4) . .
C23 C24 C25 120.3(4) . .
C20 C25 C24 120.7(4) . .
C35 C30 C31 119.5(3) . .
C35 C30 P1 120.0(3) . .
C31 C30 P1 120.5(3) . .
C30 C31 C32 120.1(4) . .
C33 C32 C31 120.0(4) . .
C34 C33 C32 119.8(4) . .
C33 C34 C35 120.3(4) . .
C30 C35 C34 120.2(4) . .
C41 C40 C45 120.4(3) . .
C41 C40 Te1 121.9(2) . .
C45 C40 Te1 117.5(2) . .
C42 C41 C40 118.9(3) . .
C42 C41 C46 118.9(3) . .
C40 C41 C46 122.2(3) . .
C43 C42 C41 122.0(4) . .
C42 C43 C44 118.0(3) . .
C42 C43 C47 122.2(4) . .
C44 C43 C47 119.8(4) . .
C45 C44 C43 122.1(3) . .
C44 C45 C40 118.6(3) . .
C44 C45 C48 118.1(3) . .
C40 C45 C48 123.4(3) . .
C20 P1 C30 106.86(16) . .
C20 P1 C18 105.13(16) . .
C30 P1 C18 106.54(15) . .
C20 P1 S1 107.17(15) . .
C30 P1 S1 115.36(12) . .
C18 P1 S1 115.04(11) . .
C10 Te1 C40 94.59(12) . .
Cl1' Cl1 C3 158.7(12) . 2_777
Cl1' Cl1 C3 69.5(7) . .
C3 Cl1 C3 108.7(11) 2_777 .
Cl1' Cl1 Cl1 114.2(7) . 2_777
C3 Cl1 Cl1 60.6(11) 2_777 2_777
C3 Cl1 Cl1 48.1(6) . 2_777
Cl1 Cl1' C3 73.9(9) . .

loop_
_geom_bond_atom_site_label_1
_geom_bond_atom_site_label_2
_geom_bond_distance
_geom_bond_site_symmetry_2
C1 C13 1.513(5) .
C1 C2 1.548(5) .
C2 C15 1.511(4) .
C3 Cl1 1.674(19) 2_777
C3 Cl1' 1.91(2) .
C3 Cl1 1.96(3) .
C10 C11 1.381(5) .
C10 C19 1.450(4) .
C10 Te1 2.137(3) .
C11 C12 1.412(5) .
C12 C13 1.373(5) .
C13 C14 1.410(4) .
C14 C15 1.414(4) .
C14 C19 1.419(4) .
C15 C16 1.362(5) .
C16 C17 1.412(5) .
C17 C18 1.385(5) .
C18 C19 1.446(4) .
C18 P1 1.824(3) .
C20 C25 1.358(6) .
C20 C21 1.386(6) .
C20 P1 1.814(4) .
C21 C22 1.398(7) .
C22 C23 1.348(7) .
C23 C24 1.343(7) .
C24 C25 1.411(6) .
C30 C35 1.382(5) .
C30 C31 1.387(5) .
C30 P1 1.815(3) .
C31 C32 1.387(5) .
C32 C33 1.385(7) .
C33 C34 1.376(7) .
C34 C35 1.387(5) .
C40 C41 1.396(5) .
C40 C45 1.410(5) .
C40 Te1 2.153(3) .
C41 C42 1.394(5) .
C41 C46 1.520(5) .
C42 C43 1.388(6) .
C43 C44 1.393(6) .
C43 C47 1.511(5) .
C44 C45 1.392(5) .
C45 C48 1.511(5) .
P1 S1 1.9514(15) .
Cl1 Cl1' 1.215(11) .
Cl1 C3 1.674(19) 2_777
Cl1 Cl1 2.129(13) 2_777
